data_4313792
loop_
_publ_author_name
'Kwasi Mitchell'
'Fu Qiang Huang'
'Adam D. McFarland'
'Christy L. Haynes'
'Rebecca C. Somers'
'Richard P. Van Duyne'
'James A. Ibers'

_publ_section_title
;
 The CsLnMSe3 Semiconductors (Ln = Rare-Earth Element, Y; M = Zn, Cd, Hg)
;
_journal_name_full 'Inorganic Chemistry'
_journal_page_first 4109
_journal_page_last 4116
_journal_paper_doi 10.1021/ic020733f
_journal_volume 42
_journal_year 2003
_chemical_formula_sum 'Cd Cs Gd Se3'
_chemical_formula_weight 639.44
_chemical_name_systematic
;
  ?
;
_space_group_IT_number 63
_symmetry_cell_setting orthorhombic
_symmetry_space_group_name_Hall '-C 2c 2'
_symmetry_space_group_name_H-M 'C m c m'
_atom_sites_solution_hydrogens geom
_atom_sites_solution_primary direct
_atom_sites_solution_secondary difmap
_audit_creation_method SHELXL-97
_cell_angle_alpha 90.00
_cell_angle_beta 90.00
_cell_angle_gamma 90.00
_cell_formula_units_Z 4
_cell_length_a 4.2784(4)
_cell_length_b 15.8322(15)
_cell_length_c 11.1548(11)
_cell_measurement_temperature 153(2)
_cell_volume 755.59(13)
_computing_cell_refinement 'SMART version 5.054 (Bruker, 2000)'
_computing_data_collection 'SMART version 5.054 (Bruker, 2000)'
_computing_data_reduction 'SAINT-Plus version 6.22 (Bruker, 2000)'
_computing_molecular_graphics 'SHELXTL-97 (Sheldrick, 1997)'
_computing_publication_material 'SHELXTL-97 (Sheldrick, 1997)'
_computing_structure_refinement 'SHELXL-97 (Sheldrick, 1997)'
_computing_structure_solution 'SHELXS-97 (Sheldrick, 1990)'
_diffrn_ambient_temperature 153(2)
_diffrn_measured_fraction_theta_full 0.966
_diffrn_measured_fraction_theta_max 0.966
_diffrn_measurement_device_type 'Bruker Smart 1000 CCD'
_diffrn_measurement_method \w
_diffrn_radiation_monochromator graphite
_diffrn_radiation_source 'fine-focus sealed tube'
_diffrn_radiation_type MoK\a
_diffrn_radiation_wavelength 0.71073
_diffrn_reflns_av_R_equivalents 0.0498
_diffrn_reflns_av_sigmaI/netI 0.0332
_diffrn_reflns_limit_h_max 5
_diffrn_reflns_limit_h_min -5
_diffrn_reflns_limit_k_max 20
_diffrn_reflns_limit_k_min -20
_diffrn_reflns_limit_l_max 14
_diffrn_reflns_limit_l_min -14
_diffrn_reflns_number 4257
_diffrn_reflns_theta_full 28.87
_diffrn_reflns_theta_max 28.87
_diffrn_reflns_theta_min 2.57
_diffrn_standards_decay_% <2
_diffrn_standards_interval_count none
_diffrn_standards_interval_time none
_diffrn_standards_number none
_exptl_absorpt_coefficient_mu 30.593
_exptl_absorpt_correction_T_max 0.73729
_exptl_absorpt_correction_T_min 0.26025
_exptl_absorpt_correction_type numerical
_exptl_absorpt_process_details 'faces indexed'
_exptl_crystal_colour clear
_exptl_crystal_density_diffrn 5.621
_exptl_crystal_density_meas ?
_exptl_crystal_density_method 'not measured'
_exptl_crystal_description plate
_exptl_crystal_F_000 1076
_exptl_crystal_size_max 0.080
_exptl_crystal_size_mid 0.038
_exptl_crystal_size_min 0.010
_refine_diff_density_max 1.704
_refine_diff_density_min -1.959
_refine_diff_density_rms 0.441
_refine_ls_extinction_coef 0.0038(2)
_refine_ls_extinction_expression Fc^*^=kFc[1+0.001xFc^2^\l^3^/sin(2\q)]^-1/4^
_refine_ls_extinction_method SHELXL
_refine_ls_goodness_of_fit_ref 1.089
_refine_ls_hydrogen_treatment mixed
_refine_ls_matrix_type full
_refine_ls_number_parameters 24
_refine_ls_number_reflns 566
_refine_ls_number_restraints 0
_refine_ls_restrained_S_all 1.089
_refine_ls_R_factor_all 0.0300
_refine_ls_R_factor_gt 0.0245
_refine_ls_shift/su_max 0.000
_refine_ls_shift/su_mean 0.000
_refine_ls_structure_factor_coef Fsqd
_refine_ls_weighting_details
; calc
  [1.00000+0.00000exp(0.00(sin\q/\l)^2^)]/
    [\s^2^(Fo^2^)+0.0000+0.0000*P+(0.0400P)^2^+0.0000sin\q/\l]
  where P = 1.00000Fo^2^ + 0.00000Fc^2^
;
_refine_ls_weighting_scheme calc
_refine_ls_wR_factor_gt 0.0603
_refine_ls_wR_factor_ref 0.0648
_reflns_number_gt 508
_reflns_number_total 566
_reflns_threshold_expression >2sigma(I)
_cod_data_source_file ic020733f_05.cif
_cod_data_source_block CsGdCdSe3
_cod_depositor_comments
;
The following automatic conversions were performed:

'_exptl_crystal_density_meas' value 'not measured' was changed to '?'
- the value is perceived as not measured.

Automatic conversion script
Id: cif_fix_values 3008 2015-01-20 13:52:24Z robertas 
;
_cod_database_code 4313792

loop_
_symmetry_equiv_pos_as_xyz
'x, y, z'
'-x, -y, z+1/2'
'-x, y, -z+1/2'
'x, -y, -z'
'x+1/2, y+1/2, z'
'-x+1/2, -y+1/2, z+1/2'
'-x+1/2, y+1/2, -z+1/2'
'x+1/2, -y+1/2, -z'
'-x, -y, -z'
'x, y, -z-1/2'
'x, -y, z-1/2'
'-x, y, z'
'-x+1/2, -y+1/2, -z'
'x+1/2, y+1/2, -z-1/2'
'x+1/2, -y+1/2, z-1/2'
'-x+1/2, y+1/2, z'

loop_
_atom_site_label
_atom_site_type_symbol
_atom_site_fract_x
_atom_site_fract_y
_atom_site_fract_z
_atom_site_U_iso_or_equiv
_atom_site_adp_type
_atom_site_occupancy
_atom_site_symmetry_multiplicity
_atom_site_calc_flag
_atom_site_refinement_flags
_atom_site_disorder_assembly
_atom_site_disorder_group
Gd1 Gd 0.0000 0.0000 0.0000 0.00872(19) Uani 1 4 d S . .
Cs1 Cs 0.0000 0.74231(4) 0.2500 0.0157(2) Uani 1 4 d S . .
Cd1 Cd 0.0000 0.45829(4) 0.2500 0.0102(2) Uani 1 4 d S . .
Se1 Se 0.0000 0.37863(4) 0.04713(6) 0.0096(2) Uani 1 2 d S . .
Se2 Se 0.0000 0.05960(6) 0.2500 0.0087(2) Uani 1 4 d S . .

loop_
_atom_site_aniso_label
_atom_site_aniso_U_11
_atom_site_aniso_U_22
_atom_site_aniso_U_33
_atom_site_aniso_U_23
_atom_site_aniso_U_13
_atom_site_aniso_U_12
Gd1 0.0075(3) 0.0103(3) 0.0084(3) 0.00013(15) 0.000 0.000
Cs1 0.0131(3) 0.0112(4) 0.0229(4) 0.000 0.000 0.000
Cd1 0.0091(3) 0.0120(4) 0.0094(3) 0.000 0.000 0.000
Se1 0.0094(4) 0.0093(4) 0.0101(4) -0.0005(2) 0.000 0.000
Se2 0.0084(4) 0.0099(5) 0.0079(4) 0.000 0.000 0.000

loop_
_atom_type_symbol
_atom_type_description
_atom_type_scat_dispersion_real
_atom_type_scat_dispersion_imag
_atom_type_scat_source
Se Se -0.0929 2.2259 'International Tables Vol C Tables 4.2.6.8 and 6.1.1.4'
Cd Cd -0.8075 1.2024 'International Tables Vol C Tables 4.2.6.8 and 6.1.1.4'
Cs Cs -0.3680 2.1192 'International Tables Vol C Tables 4.2.6.8 and 6.1.1.4'
Gd Gd -0.1653 3.9035 'International Tables Vol C Tables 4.2.6.8 and 6.1.1.4'

loop_
_geom_angle_atom_site_label_1
_geom_angle_atom_site_label_2
_geom_angle_atom_site_label_3
_geom_angle
_geom_angle_site_symmetry_1
_geom_angle_site_symmetry_3
_geom_angle_publ_flag
Se1 Gd1 Se1 180.00(3) 13 5_445 ?
Se1 Gd1 Se1 94.07(2) 13 13_455 ?
Se1 Gd1 Se1 85.93(2) 5_445 13_455 ?
Se1 Gd1 Se1 85.93(2) 13 5_545 ?
Se1 Gd1 Se1 94.07(2) 5_445 5_545 ?
Se1 Gd1 Se1 180.00(3) 13_455 5_545 ?
Se1 Gd1 Se2 92.311(19) 13 9 ?
Se1 Gd1 Se2 87.689(19) 5_445 9 ?
Se1 Gd1 Se2 92.311(19) 13_455 9 ?
Se1 Gd1 Se2 87.689(19) 5_545 9 ?
Se1 Gd1 Se2 87.689(19) 13 . ?
Se1 Gd1 Se2 92.311(19) 5_445 . ?
Se1 Gd1 Se2 87.689(19) 13_455 . ?
Se1 Gd1 Se2 92.311(19) 5_545 . ?
Se2 Gd1 Se2 180.0 9 . ?
Se1 Gd1 Cd1 79.857(15) 13 5_545 ?
Se1 Gd1 Cd1 100.143(15) 5_445 5_545 ?
Se1 Gd1 Cd1 134.378(15) 13_455 5_545 ?
Se1 Gd1 Cd1 45.622(15) 5_545 5_545 ?
Se2 Gd1 Cd1 132.802(13) 9 5_545 ?
Se2 Gd1 Cd1 47.198(13) . 5_545 ?
Se1 Gd1 Cd1 100.143(15) 13 13_455 ?
Se1 Gd1 Cd1 79.857(15) 5_445 13_455 ?
Se1 Gd1 Cd1 45.622(15) 13_455 13_455 ?
Se1 Gd1 Cd1 134.378(15) 5_545 13_455 ?
Se2 Gd1 Cd1 47.198(13) 9 13_455 ?
Se2 Gd1 Cd1 132.802(13) . 13_455 ?
Cd1 Gd1 Cd1 180.00(2) 5_545 13_455 ?
Se1 Gd1 Cd1 45.622(15) 13 13 ?
Se1 Gd1 Cd1 134.378(15) 5_445 13 ?
Se1 Gd1 Cd1 100.143(15) 13_455 13 ?
Se1 Gd1 Cd1 79.857(15) 5_545 13 ?
Se2 Gd1 Cd1 47.198(13) 9 13 ?
Se2 Gd1 Cd1 132.802(13) . 13 ?
Cd1 Gd1 Cd1 106.521(8) 5_545 13 ?
Cd1 Gd1 Cd1 73.479(8) 13_455 13 ?
Se1 Gd1 Cd1 134.378(15) 13 5_445 ?
Se1 Gd1 Cd1 45.622(15) 5_445 5_445 ?
Se1 Gd1 Cd1 79.857(15) 13_455 5_445 ?
Se1 Gd1 Cd1 100.143(15) 5_545 5_445 ?
Se2 Gd1 Cd1 132.802(13) 9 5_445 ?
Se2 Gd1 Cd1 47.198(13) . 5_445 ?
Cd1 Gd1 Cd1 73.479(8) 5_545 5_445 ?
Cd1 Gd1 Cd1 106.521(8) 13_455 5_445 ?
Cd1 Gd1 Cd1 180.00(2) 13 5_445 ?
Se2 Cs1 Se2 72.97(2) 5_455 5 ?
Se2 Cs1 Se1 142.533(12) 5_455 14_556 ?
Se2 Cs1 Se1 97.024(12) 5 14_556 ?
Se2 Cs1 Se1 97.024(12) 5_455 14_456 ?
Se2 Cs1 Se1 142.533(12) 5 14_456 ?
Se1 Cs1 Se1 68.750(15) 14_556 14_456 ?
Se2 Cs1 Se1 142.533(12) 5_455 5 ?
Se2 Cs1 Se1 97.024(12) 5 5 ?
Se1 Cs1 Se1 73.35(2) 14_556 5 ?
Se1 Cs1 Se1 110.55(2) 14_456 5 ?
Se2 Cs1 Se1 97.024(12) 5_455 5_455 ?
Se2 Cs1 Se1 142.533(12) 5 5_455 ?
Se1 Cs1 Se1 110.55(2) 14_556 5_455 ?
Se1 Cs1 Se1 73.35(2) 14_456 5_455 ?
Se1 Cs1 Se1 68.750(15) 5 5_455 ?
Se2 Cs1 Se1 66.285(12) 5_455 9_565 ?
Se2 Cs1 Se1 66.285(12) 5 9_565 ?
Se1 Cs1 Se1 143.333(10) 14_556 9_565 ?
Se1 Cs1 Se1 143.333(10) 14_456 9_565 ?
Se1 Cs1 Se1 76.571(15) 5 9_565 ?
Se1 Cs1 Se1 76.571(15) 5_455 9_565 ?
Se2 Cs1 Se1 66.285(12) 5_455 2_565 ?
Se2 Cs1 Se1 66.285(12) 5 2_565 ?
Se1 Cs1 Se1 76.571(15) 14_556 2_565 ?
Se1 Cs1 Se1 76.571(15) 14_456 2_565 ?
Se1 Cs1 Se1 143.333(10) 5 2_565 ?
Se1 Cs1 Se1 143.333(10) 5_455 2_565 ?
Se1 Cs1 Se1 119.97(3) 9_565 2_565 ?
Se2 Cs1 Cd1 175.547(16) 5_455 5 ?
Se2 Cs1 Cd1 111.486(13) 5 5 ?
Se1 Cs1 Cd1 38.523(11) 14_556 5 ?
Se1 Cs1 Cd1 79.429(15) 14_456 5 ?
Se1 Cs1 Cd1 38.523(11) 5 5 ?
Se1 Cs1 Cd1 79.429(15) 5_455 5 ?
Se1 Cs1 Cd1 115.092(10) 9_565 5 ?
Se1 Cs1 Cd1 115.092(10) 2_565 5 ?
Se2 Cs1 Cd1 111.486(13) 5_455 5_455 ?
Se2 Cs1 Cd1 175.547(16) 5 5_455 ?
Se1 Cs1 Cd1 79.429(15) 14_556 5_455 ?
Se1 Cs1 Cd1 38.523(11) 14_456 5_455 ?
Se1 Cs1 Cd1 79.429(15) 5 5_455 ?
Se1 Cs1 Cd1 38.523(11) 5_455 5_455 ?
Se1 Cs1 Cd1 115.092(10) 9_565 5_455 ?
Se1 Cs1 Cd1 115.092(10) 2_565 5_455 ?
Cd1 Cs1 Cd1 64.061(16) 5 5_455 ?
Se2 Cs1 Cs1 53.517(12) 5_455 1_455 ?
Se2 Cs1 Cs1 126.483(12) 5 1_455 ?
Se1 Cs1 Cs1 124.375(7) 14_556 1_455 ?
Se1 Cs1 Cs1 55.625(7) 14_456 1_455 ?
Se1 Cs1 Cs1 124.375(7) 5 1_455 ?
Se1 Cs1 Cs1 55.625(7) 5_455 1_455 ?
Se1 Cs1 Cs1 90.0 9_565 1_455 ?
Se1 Cs1 Cs1 90.0 2_565 1_455 ?
Cd1 Cs1 Cs1 122.030(8) 5 1_455 ?
Cd1 Cs1 Cs1 57.970(8) 5_455 1_455 ?
Se2 Cs1 Cs1 126.483(12) 5_455 1_655 ?
Se2 Cs1 Cs1 53.517(12) 5 1_655 ?
Se1 Cs1 Cs1 55.625(7) 14_556 1_655 ?
Se1 Cs1 Cs1 124.375(7) 14_456 1_655 ?
Se1 Cs1 Cs1 55.625(7) 5 1_655 ?
Se1 Cs1 Cs1 124.375(7) 5_455 1_655 ?
Se1 Cs1 Cs1 90.0 9_565 1_655 ?
Se1 Cs1 Cs1 90.0 2_565 1_655 ?
Cd1 Cs1 Cs1 57.970(8) 5 1_655 ?
Cd1 Cs1 Cs1 122.030(8) 5_455 1_655 ?
Cs1 Cs1 Cs1 180.00(3) 1_455 1_655 ?
Se1 Cd1 Se1 121.74(4) . 10_556 ?
Se1 Cd1 Se2 106.980(11) . 5 ?
Se1 Cd1 Se2 106.980(11) 10_556 5 ?
Se1 Cd1 Se2 106.980(11) . 5_455 ?
Se1 Cd1 Se2 106.980(11) 10_556 5_455 ?
Se2 Cd1 Se2 106.27(4) 5 5_455 ?
Se1 Cd1 Gd1 140.449(12) . 6 ?
Se1 Cd1 Gd1 53.754(11) 10_556 6 ?
Se2 Cd1 Gd1 53.888(7) 5 6 ?
Se2 Cd1 Gd1 111.580(18) 5_455 6 ?
Se1 Cd1 Gd1 53.754(11) . 5_455 ?
Se1 Cd1 Gd1 140.449(12) 10_556 5_455 ?
Se2 Cd1 Gd1 111.580(18) 5 5_455 ?
Se2 Cd1 Gd1 53.888(7) 5_455 5_455 ?
Gd1 Cd1 Gd1 158.72(2) 6 5_455 ?
Se1 Cd1 Gd1 140.449(12) . 6_455 ?
Se1 Cd1 Gd1 53.754(11) 10_556 6_455 ?
Se2 Cd1 Gd1 111.580(18) 5 6_455 ?
Se2 Cd1 Gd1 53.888(7) 5_455 6_455 ?
Gd1 Cd1 Gd1 73.479(8) 6 6_455 ?
Gd1 Cd1 Gd1 102.484(9) 5_455 6_455 ?
Se1 Cd1 Gd1 53.754(11) . 5 ?
Se1 Cd1 Gd1 140.449(12) 10_556 5 ?
Se2 Cd1 Gd1 53.888(7) 5 5 ?
Se2 Cd1 Gd1 111.580(18) 5_455 5 ?
Gd1 Cd1 Gd1 102.484(9) 6 5 ?
Gd1 Cd1 Gd1 73.479(8) 5_455 5 ?
Gd1 Cd1 Gd1 158.72(2) 6_455 5 ?
Se1 Cd1 Cs1 65.625(17) . 5_445 ?
Se1 Cd1 Cs1 65.625(17) 10_556 5_445 ?
Se2 Cd1 Cs1 158.89(2) 5 5_445 ?
Se2 Cd1 Cs1 94.83(2) 5_455 5_445 ?
Gd1 Cd1 Cs1 118.282(13) 6 5_445 ?
Gd1 Cd1 Cs1 80.753(8) 5_455 5_445 ?
Gd1 Cd1 Cs1 80.753(8) 6_455 5_445 ?
Gd1 Cd1 Cs1 118.282(13) 5 5_445 ?
Se1 Cd1 Cs1 65.625(17) . 5_545 ?
Se1 Cd1 Cs1 65.625(17) 10_556 5_545 ?
Se2 Cd1 Cs1 94.83(2) 5 5_545 ?
Se2 Cd1 Cs1 158.89(2) 5_455 5_545 ?
Gd1 Cd1 Cs1 80.753(8) 6 5_545 ?
Gd1 Cd1 Cs1 118.282(13) 5_455 5_545 ?
Gd1 Cd1 Cs1 118.282(13) 6_455 5_545 ?
Gd1 Cd1 Cs1 80.753(8) 5 5_545 ?
Cs1 Cd1 Cs1 64.061(16) 5_445 5_545 ?
Se1 Cd1 Cs1 119.132(19) . . ?
Se1 Cd1 Cs1 119.132(19) 10_556 . ?
Se2 Cd1 Cs1 53.14(2) 5 . ?
Se2 Cd1 Cs1 53.14(2) 5_455 . ?
Gd1 Cd1 Cs1 79.358(11) 6 . ?
Gd1 Cd1 Cs1 79.358(11) 5_455 . ?
Gd1 Cd1 Cs1 79.358(11) 6_455 . ?
Gd1 Cd1 Cs1 79.358(11) 5 . ?
Cs1 Cd1 Cs1 147.970(8) 5_445 . ?
Cs1 Cd1 Cs1 147.970(8) 5_545 . ?
Cd1 Se1 Gd1 80.624(17) . 5 ?
Cd1 Se1 Gd1 80.624(17) . 5_455 ?
Gd1 Se1 Gd1 94.07(2) 5 5_455 ?
Cd1 Se1 Cs1 75.85(2) . 5_545 ?
Gd1 Se1 Cs1 93.939(11) 5 5_545 ?
Gd1 Se1 Cs1 153.52(2) 5_455 5_545 ?
Cd1 Se1 Cs1 75.85(2) . 5_445 ?
Gd1 Se1 Cs1 153.52(2) 5 5_445 ?
Gd1 Se1 Cs1 93.939(11) 5_455 5_445 ?
Cs1 Se1 Cs1 68.750(15) 5_545 5_445 ?
Cd1 Se1 Cs1 179.12(3) . 9_565 ?
Gd1 Se1 Cs1 99.968(17) 5 9_565 ?
Gd1 Se1 Cs1 99.968(17) 5_455 9_565 ?
Cs1 Se1 Cs1 103.429(15) 5_545 9_565 ?
Cs1 Se1 Cs1 103.429(15) 5_445 9_565 ?
Cd1 Se2 Cd1 106.27(4) 5_445 5_545 ?
Cd1 Se2 Gd1 78.915(15) 5_445 . ?
Cd1 Se2 Gd1 78.915(15) 5_545 . ?
Cd1 Se2 Gd1 78.915(15) 5_445 2 ?
Cd1 Se2 Gd1 78.915(15) 5_545 2 ?
Gd1 Se2 Gd1 142.61(4) . 2 ?
Cd1 Se2 Cs1 163.35(3) 5_445 5_545 ?
Cd1 Se2 Cs1 90.379(17) 5_545 5_545 ?
Gd1 Se2 Cs1 104.933(12) . 5_545 ?
Gd1 Se2 Cs1 104.933(12) 2 5_545 ?
Cd1 Se2 Cs1 90.379(17) 5_445 5_445 ?
Cd1 Se2 Cs1 163.35(3) 5_545 5_445 ?
Gd1 Se2 Cs1 104.933(12) . 5_445 ?
Gd1 Se2 Cs1 104.933(12) 2 5_445 ?
Cs1 Se2 Cs1 72.97(2) 5_545 5_445 ?

loop_
_geom_bond_atom_site_label_1
_geom_bond_atom_site_label_2
_geom_bond_distance
_geom_bond_site_symmetry_2
_geom_bond_publ_flag
Gd1 Se1 2.9232(5) 13 ?
Gd1 Se1 2.9232(5) 5_445 ?
Gd1 Se1 2.9232(5) 13_455 ?
Gd1 Se1 2.9232(5) 5_545 ?
Gd1 Se2 2.9440(4) 9 ?
Gd1 Se2 2.9440(4) . ?
Gd1 Cd1 3.5762(3) 5_545 ?
Gd1 Cd1 3.5762(3) 13_455 ?
Gd1 Cd1 3.5762(3) 13 ?
Gd1 Cd1 3.5762(3) 5_445 ?
Cs1 Se2 3.5978(10) 5_455 ?
Cs1 Se2 3.5978(10) 5 ?
Cs1 Se1 3.7888(7) 14_556 ?
Cs1 Se1 3.7888(7) 14_456 ?
Cs1 Se1 3.7888(7) 5 ?
Cs1 Se1 3.7888(7) 5_455 ?
Cs1 Se1 3.8277(8) 9_565 ?
Cs1 Se1 3.8277(8) 2_565 ?
Cs1 Cd1 4.0334(9) 5 ?
Cs1 Cd1 4.0334(9) 5_455 ?
Cs1 Cs1 4.2784(4) 1_455 ?
Cs1 Cs1 4.2784(4) 1_655 ?
Cd1 Se1 2.5907(8) . ?
Cd1 Se1 2.5907(8) 10_556 ?
Cd1 Se2 2.6738(7) 5 ?
Cd1 Se2 2.6738(7) 5_455 ?
Cd1 Gd1 3.5762(3) 6 ?
Cd1 Gd1 3.5762(3) 5_455 ?
Cd1 Gd1 3.5762(3) 6_455 ?
Cd1 Gd1 3.5762(3) 5 ?
Cd1 Cs1 4.0334(9) 5_445 ?
Cd1 Cs1 4.0334(9) 5_545 ?
Se1 Gd1 2.9232(5) 5 ?
Se1 Gd1 2.9232(5) 5_455 ?
Se1 Cs1 3.7888(7) 5_545 ?
Se1 Cs1 3.7888(7) 5_445 ?
Se1 Cs1 3.8277(8) 9_565 ?
Se2 Cd1 2.6738(7) 5_445 ?
Se2 Cd1 2.6738(7) 5_545 ?
Se2 Gd1 2.9440(4) 2 ?
Se2 Cs1 3.5978(10) 5_545 ?
Se2 Cs1 3.5978(10) 5_445 ?
